data_1532441
loop_
_publ_author_name
'Zhu, Y.-H.'
'Liu, X.-J.'
'Lou, H.'
'Liu, J.-G.'
'Ma, F.-T.'

_publ_section_title
;
 Synthesis, crystal structure and reducibility of K2 Ni F4 type oxides
 Sm2-x Srx Cu O4
;
_journal_name_full 'Chinese Journal of Chemistry'
_journal_page_first 346
_journal_page_last 351
_journal_volume 20
_journal_year 2002
_chemical_formula_sum 'Cu O4 Sm1.9 Sr0.1'
_chemical_name_systematic '(Sm1.9 Sr0.1) Cu O4'
_space_group_IT_number 139
_symmetry_space_group_name_Hall '-I 4 2'
_symmetry_space_group_name_H-M 'I 4/m m m'
_cell_angle_alpha 90
_cell_angle_beta 90
_cell_angle_gamma 90
_cell_formula_units_Z 2
_cell_length_a 3.9139
_cell_length_b 3.9139
_cell_length_c 11.9718
_cell_volume 183.391
_citation_journal_id_ASTM CJOCEV
_cod_data_source_file Zhu_CJOCEV_2002_670.cif
_cod_data_source_block Cu1O4Sm1.9Sr0.1
_cod_original_cell_volume 183.3914
_cod_original_formula_sum 'Cu1 O4 Sm1.9 Sr0.1'
_cod_database_code 1532441

loop_
_symmetry_equiv_pos_as_xyz
x,y,z
-y,x,z
-x,-y,z
y,-x,z
x,-y,-z
y,x,-z
-x,y,-z
-y,-x,-z
-x,-y,-z
y,-x,-z
x,y,-z
-y,x,-z
-x,y,z
-y,-x,z
x,-y,z
y,x,z
x+1/2,y+1/2,z+1/2
-y+1/2,x+1/2,z+1/2
-x+1/2,-y+1/2,z+1/2
y+1/2,-x+1/2,z+1/2
x+1/2,-y+1/2,-z+1/2
y+1/2,x+1/2,-z+1/2
-x+1/2,y+1/2,-z+1/2
-y+1/2,-x+1/2,-z+1/2
-x+1/2,-y+1/2,-z+1/2
y+1/2,-x+1/2,-z+1/2
x+1/2,y+1/2,-z+1/2
-y+1/2,x+1/2,-z+1/2
-x+1/2,y+1/2,z+1/2
-y+1/2,-x+1/2,z+1/2
x+1/2,-y+1/2,z+1/2
y+1/2,x+1/2,z+1/2

loop_
_atom_site_label
_atom_site_type_symbol
_atom_site_fract_x
_atom_site_fract_y
_atom_site_fract_z
_atom_site_occupancy
_atom_site_U_iso_or_equiv
O2 O-2 0 0.5 0.25 1 0.0
O1 O-2 0 0.5 0 0.975 0.0
Sm1 Sm+3 0 0 0.3508 0.95 0.0
Sr1 Sr+2 0 0 0.3508 0.05 0.0
Cu1 Cu+2 0 0 0 1 0.0
